data_7203974
loop_
_publ_author_name
'Lee, Ha-Jin'
'Noh, Dong-Youn'

_publ_section_title
;
 Syntheses, X-ray crystal structures and properties of di- and
 tetra-ferrocenyl nickel-bis(1,4-dithiin-5,6-dithiolate) complexes
;
_journal_issue 9
_journal_name_full 'Journal of Materials Chemistry'
_journal_page_first 2167
_journal_paper_doi 10.1039/b001829p
_journal_volume 10
_journal_year 2000
_chemical_formula_moiety (C16H36N)[Ni(C14H10S4Fe)2](C3H6O)0.5
_chemical_formula_sum 'C45.5 H59 Fe2 N Ni O0.5 S8'
_chemical_formula_weight 1054.83
_chemical_name_common TBA[Ni(fcvdt)2](COMe2)0.5
_chemical_name_systematic
; 
 ? 
;
_space_group_IT_number 14
_symmetry_cell_setting monoclinic
_symmetry_space_group_name_Hall '-P 2yab'
_symmetry_space_group_name_H-M 'P 1 21/a 1'
_atom_sites_solution_hydrogens geom
_atom_sites_solution_primary direct
_atom_sites_solution_secondary difmap
_audit_creation_method SHELXL-97
_cell_angle_alpha 90.00
_cell_angle_beta 97.13(3)
_cell_angle_gamma 90.00
_cell_formula_units_Z 4
_cell_length_a 19.503(4)
_cell_length_b 10.841(3)
_cell_length_c 24.137(5)
_cell_measurement_temperature 293(2)
_cell_measurement_theta_max 23.47
_cell_measurement_theta_min 1.70
_cell_volume 5064(2)
_computing_structure_refinement 'SHELXL-97 (Sheldrick, 1997)'
_computing_structure_solution 'SHELXS-97 (Sheldrick, 1990)'
_diffrn_ambient_temperature 293(2)
_diffrn_measured_fraction_theta_full 0.593
_diffrn_measured_fraction_theta_max 0.593
_diffrn_radiation_monochromator graphite
_diffrn_radiation_source 'fine-focus sealed tube'
_diffrn_radiation_type MoK\a
_diffrn_radiation_wavelength 0.71073
_diffrn_reflns_av_R_equivalents 0.0659
_diffrn_reflns_av_sigmaI/netI 0.0430
_diffrn_reflns_limit_h_max 21
_diffrn_reflns_limit_h_min 0
_diffrn_reflns_limit_k_max 12
_diffrn_reflns_limit_k_min 0
_diffrn_reflns_limit_l_max 26
_diffrn_reflns_limit_l_min -27
_diffrn_reflns_number 4841
_diffrn_reflns_theta_full 23.47
_diffrn_reflns_theta_max 23.47
_diffrn_reflns_theta_min 1.70
_exptl_absorpt_coefficient_mu 1.296
_exptl_crystal_colour black
_exptl_crystal_density_diffrn 1.384
_exptl_crystal_density_method 'not measured'
_exptl_crystal_description parallelipiped
_exptl_crystal_F_000 2204
_exptl_crystal_size_max 0.5
_exptl_crystal_size_mid 0.15
_exptl_crystal_size_min 0.03
_refine_diff_density_max 1.441
_refine_diff_density_min -1.289
_refine_diff_density_rms 0.146
_refine_ls_extinction_method none
_refine_ls_goodness_of_fit_ref 1.090
_refine_ls_hydrogen_treatment mixed
_refine_ls_matrix_type full
_refine_ls_number_parameters 529
_refine_ls_number_reflns 4697
_refine_ls_number_restraints 0
_refine_ls_restrained_S_all 1.090
_refine_ls_R_factor_all 0.0793
_refine_ls_R_factor_gt 0.0772
_refine_ls_shift/su_max 0.750
_refine_ls_shift/su_mean 0.046
_refine_ls_structure_factor_coef Fsqd
_refine_ls_weighting_details 'w=1/[\s^2^(Fo^2^)+(0.1589P)^2^+2.2799P] where P=(Fo^2^+2Fc^2^)/3'
_refine_ls_weighting_scheme calc
_refine_ls_wR_factor_gt 0.1971
_refine_ls_wR_factor_ref 0.2003
_reflns_number_gt 4519
_reflns_number_total 4697
_reflns_threshold_expression >2sigma(I)
_cod_data_source_file b001829p.txt
_cod_data_source_block ni
_cod_depositor_comments
;
The following automatic conversions were performed:

'_refine_ls_weighting_scheme' value 'calc
w=1/[\s^2^(Fo^2^)+(0.1589P)^2^+2.2799P] where P=(Fo^2^+2Fc^2^)/3' was
changed to 'calc'. New tag '_refine_ls_weighting_details' was
created. The value of the new tag was set to
'w=1/[\s^2^(Fo^2^)+(0.1589P)^2^+2.2799P] where P=(Fo^2^+2Fc^2^)/3'.

Automatic conversion script
Id: cif_fix_values 3143 2015-03-26 13:38:13Z robertas 
;
_cod_original_sg_symbol_H-M P2(1)/n
_cod_original_formula_sum 'C45.50 H59 Fe2 N Ni O0.50 S8'
_cod_database_code 7203974

loop_
_symmetry_equiv_pos_as_xyz
'x, y, z'
'-x+1/2, y+1/2, -z'
'-x, -y, -z'
'x-1/2, -y-1/2, z'

loop_
_atom_site_label
_atom_site_type_symbol
_atom_site_fract_x
_atom_site_fract_y
_atom_site_fract_z
_atom_site_U_iso_or_equiv
_atom_site_adp_type
_atom_site_occupancy
_atom_site_calc_flag
_atom_site_refinement_flags
_atom_site_disorder_assembly
_atom_site_disorder_group
Ni Ni 0.35505(6) 0.52942(10) 0.27612(5) 0.0491(4) Uani 1 d . . .
Fe1 Fe 0.10423(7) 0.20061(12) 0.50078(5) 0.0474(4) Uani 1 d . . .
Fe3 Fe 0.62168(7) 0.93793(14) 0.08897(6) 0.0578(4) Uani 1 d . . .
S1 S 0.40318(12) 0.3915(2) 0.33178(11) 0.0565(7) Uani 1 d . . .
S2 S 0.25689(12) 0.5008(2) 0.30643(11) 0.0529(6) Uani 1 d . . .
S3 S 0.36665(13) 0.2556(2) 0.42984(11) 0.0590(7) Uani 1 d . . .
S4 S 0.21073(13) 0.3817(2) 0.40574(11) 0.0556(7) Uani 1 d . . .
S5 S 0.45502(13) 0.5702(2) 0.25218(13) 0.0640(7) Uani 1 d . . .
S6 S 0.30657(12) 0.6634(2) 0.21788(11) 0.0551(6) Uani 1 d . . .
S7 S 0.50879(14) 0.7156(2) 0.16291(14) 0.0718(8) Uani 1 d . . .
S8 S 0.35182(13) 0.8220(3) 0.12843(12) 0.0621(7) Uani 1 d . . .
C1 C 0.3409(5) 0.3549(8) 0.3737(4) 0.045(2) Uani 1 d . . .
C2 C 0.2763(5) 0.4051(8) 0.3635(4) 0.046(2) Uani 1 d . . .
C3 C 0.2901(5) 0.1792(8) 0.4398(4) 0.051(2) Uani 1 d . . .
H3 H 0.2938 0.0989 0.4533 0.061 Uiso 1 calc R . .
C4 C 0.2259(5) 0.2278(8) 0.4294(4) 0.051(2) Uani 1 d . . .
C5 C 0.4387(5) 0.6720(9) 0.1975(4) 0.056(3) Uani 1 d . . .
C6 C 0.3729(5) 0.7143(8) 0.1827(4) 0.052(2) Uani 1 d . . .
C7 C 0.4912(5) 0.8728(9) 0.1464(4) 0.055(2) Uani 1 d . . .
C8 C 0.4263(5) 0.9124(9) 0.1335(4) 0.061(3) Uani 1 d . . .
H8 H 0.4203 0.9963 0.1265 0.073 Uiso 1 calc R . .
C11 C 0.1637(5) 0.1588(8) 0.4401(4) 0.049(2) Uani 1 d . . .
C12 C 0.0943(5) 0.1830(9) 0.4155(4) 0.055(2) Uani 1 d . . .
H12 H 0.0797 0.2439 0.3896 0.067 Uiso 1 calc R . .
C13 C 0.0524(6) 0.0946(10) 0.4389(4) 0.063(3) Uani 1 d . . .
H13 H 0.0046 0.0885 0.4306 0.076 Uiso 1 calc R . .
C14 C 0.0927(5) 0.0191(9) 0.4756(5) 0.065(3) Uani 1 d . . .
H14 H 0.0768 -0.0463 0.4955 0.078 Uiso 1 calc R . .
C15 C 0.1617(6) 0.0578(8) 0.4780(4) 0.059(3) Uani 1 d . . .
H15 H 0.1994 0.0238 0.5002 0.071 Uiso 1 calc R . .
C16 C 0.1541(6) 0.3372(10) 0.5498(5) 0.067(3) Uani 1 d . . .
H16 H 0.1981 0.3681 0.5473 0.080 Uiso 1 calc R . .
C17 C 0.0913(7) 0.3807(10) 0.5205(5) 0.081(4) Uani 1 d . . .
H17 H 0.0862 0.4454 0.4950 0.098 Uiso 1 calc R . .
C18 C 0.0363(6) 0.3046(14) 0.5380(6) 0.091(4) Uani 1 d . . .
H18 H -0.0107 0.3106 0.5258 0.110 Uiso 1 calc R . .
C19 C 0.0683(7) 0.2210(11) 0.5765(5) 0.077(3) Uani 1 d . . .
H19 H 0.0460 0.1612 0.5952 0.092 Uiso 1 calc R . .
C20 C 0.1378(6) 0.2411(10) 0.5824(4) 0.068(3) Uani 1 d . . .
H20 H 0.1699 0.1954 0.6057 0.081 Uiso 1 calc R . .
C21 C 0.5521(5) 0.9525(8) 0.1452(4) 0.049(2) Uani 1 d . . .
C22 C 0.6189(5) 0.9323(9) 0.1729(4) 0.054(2) Uani 1 d . . .
H22 H 0.6324 0.8660 0.1962 0.064 Uiso 1 calc R . .
C23 C 0.6622(5) 1.0291(10) 0.1594(4) 0.060(3) Uani 1 d . . .
H23 H 0.7089 1.0382 0.1722 0.072 Uiso 1 calc R . .
C24 C 0.6222(6) 1.1088(11) 0.1235(5) 0.075(3) Uani 1 d . . .
H24 H 0.6377 1.1811 0.1085 0.090 Uiso 1 calc R . .
C25 C 0.5537(5) 1.0612(9) 0.1135(4) 0.057(2) Uani 1 d . . .
H25 H 0.5169 1.0955 0.0904 0.069 Uiso 1 calc R . .
C26 C 0.6538(16) 0.7758(15) 0.0622(9) 0.139(8) Uani 1 d . . .
H26 H 0.6625 0.7056 0.0842 0.167 Uiso 1 calc R . .
C27 C 0.7011(8) 0.8645(17) 0.0542(6) 0.100(5) Uani 1 d . . .
H27 H 0.7470 0.8668 0.0700 0.120 Uiso 1 calc R . .
C28 C 0.6685(8) 0.9485(16) 0.0188(6) 0.101(5) Uani 1 d . . .
H28 H 0.6897 1.0176 0.0057 0.121 Uiso 1 calc R . .
C29 C 0.6008(9) 0.9189(19) 0.0049(6) 0.109(5) Uani 1 d . . .
H29 H 0.5678 0.9633 -0.0180 0.130 Uiso 1 calc R . .
C30 C 0.5910(11) 0.806(2) 0.0326(9) 0.139(9) Uani 1 d . . .
H30 H 0.5501 0.7617 0.0312 0.167 Uiso 1 calc R . .
N N 0.2258(4) 0.0550(7) 0.2593(3) 0.055(2) Uani 1 d . . .
C31 C 0.1939(5) -0.0705(9) 0.2700(5) 0.065(3) Uani 1 d . . .
H31A H 0.1503 -0.0777 0.2460 0.078 Uiso 1 calc R . .
H31B H 0.2242 -0.1345 0.2590 0.078 Uiso 1 calc R . .
C32 C 0.1808(6) -0.0950(9) 0.3300(5) 0.074(3) Uani 1 d . . .
H32A H 0.2244 -0.0942 0.3542 0.089 Uiso 1 calc R . .
H32B H 0.1519 -0.0300 0.3421 0.089 Uiso 1 calc R . .
C33 C 0.1455(6) -0.2185(10) 0.3348(6) 0.080(3) Uani 1 d . . .
H33A H 0.0996 -0.2145 0.3142 0.095 Uiso 1 calc R . .
H33B H 0.1712 -0.2810 0.3173 0.095 Uiso 1 calc R . .
C34 C 0.1394(8) -0.2572(13) 0.3929(6) 0.105(5) Uani 1 d . . .
H34A H 0.1168 -0.3360 0.3926 0.158 Uiso 1 calc R . .
H34B H 0.1128 -0.1973 0.4103 0.158 Uiso 1 calc R . .
H34C H 0.1846 -0.2635 0.4135 0.158 Uiso 1 calc R . .
C35 C 0.1782(5) 0.1604(9) 0.2738(4) 0.059(3) Uani 1 d . . .
H35A H 0.1718 0.1539 0.3129 0.071 Uiso 1 calc R . .
H35B H 0.2008 0.2384 0.2687 0.071 Uiso 1 calc R . .
C36 C 0.1073(6) 0.1611(10) 0.2390(5) 0.073(3) Uani 1 d . . .
H36A H 0.0833 0.0848 0.2449 0.088 Uiso 1 calc R . .
H36B H 0.1129 0.1667 0.1997 0.088 Uiso 1 calc R . .
C37 C 0.0645(7) 0.2706(12) 0.2554(5) 0.084(4) Uani 1 d . . .
H37A H 0.0580 0.2639 0.2945 0.100 Uiso 1 calc R . .
H37B H 0.0891 0.3468 0.2504 0.100 Uiso 1 calc R . .
C38 C -0.0052(6) 0.2739(11) 0.2200(5) 0.080(4) Uani 1 d . . .
H38A H -0.0313 0.3430 0.2309 0.120 Uiso 1 calc R . .
H38B H -0.0298 0.1989 0.2253 0.120 Uiso 1 calc R . .
H38C H 0.0012 0.2818 0.1814 0.120 Uiso 1 calc R . .
C39 C 0.2367(6) 0.0585(11) 0.1990(4) 0.072(3) Uani 1 d . . .
H39A H 0.1920 0.0511 0.1766 0.086 Uiso 1 calc R . .
H39B H 0.2638 -0.0131 0.1913 0.086 Uiso 1 calc R . .
C40 C 0.2727(7) 0.1735(12) 0.1799(5) 0.083(4) Uani 1 d . . .
H40A H 0.2473 0.2461 0.1891 0.099 Uiso 1 calc R . .
H40B H 0.3188 0.1787 0.2001 0.099 Uiso 1 calc R . .
C41 C 0.2776(7) 0.1728(14) 0.1191(5) 0.096(4) Uani 1 d . . .
H41A H 0.2314 0.1716 0.0988 0.115 Uiso 1 calc R . .
H41B H 0.3011 0.0983 0.1096 0.115 Uiso 1 calc R . .
C42 C 0.3164(10) 0.2847(17) 0.1007(7) 0.142(7) Uani 1 d . . .
H42A H 0.3183 0.2806 0.0612 0.213 Uiso 1 calc R . .
H42B H 0.3625 0.2853 0.1200 0.213 Uiso 1 calc R . .
H42C H 0.2929 0.3587 0.1094 0.213 Uiso 1 calc R . .
C43 C 0.2934(5) 0.0708(9) 0.2964(4) 0.062(3) Uani 1 d . . .
H43A H 0.3099 0.1541 0.2916 0.074 Uiso 1 calc R . .
H43B H 0.2847 0.0626 0.3349 0.074 Uiso 1 calc R . .
C44 C 0.3503(5) -0.0179(9) 0.2865(4) 0.061(3) Uani 1 d . . .
H44A H 0.3599 -0.0107 0.2482 0.073 Uiso 1 calc R . .
H44B H 0.3353 -0.1017 0.2923 0.073 Uiso 1 calc R . .
C45 C 0.4166(6) 0.0093(10) 0.3264(5) 0.070(3) Uani 1 d . . .
H45A H 0.4288 0.0956 0.3234 0.083 Uiso 1 calc R . .
H45B H 0.4081 -0.0060 0.3646 0.083 Uiso 1 calc R . .
C46 C 0.4769(6) -0.0710(12) 0.3129(6) 0.091(4) Uani 1 d . . .
H46A H 0.5176 -0.0510 0.3379 0.136 Uiso 1 calc R . .
H46B H 0.4854 -0.0560 0.2751 0.136 Uiso 1 calc R . .
H46C H 0.4656 -0.1564 0.3171 0.136 Uiso 1 calc R . .
O O 0.0814(18) 0.084(2) 0.060(2) 0.26(2) Uani 0.50 d P . .
C50 C 0.0000 0.0000 0.0000 0.21(2) Uani 1 d S . .
C51 C 0.077(3) 0.026(5) -0.036(3) 0.59(6) Uani 1 d . . .

loop_
_atom_site_aniso_label
_atom_site_aniso_U_11
_atom_site_aniso_U_22
_atom_site_aniso_U_33
_atom_site_aniso_U_23
_atom_site_aniso_U_13
_atom_site_aniso_U_12
Ni 0.0417(7) 0.0345(6) 0.0747(8) 0.0004(5) 0.0221(6) -0.0034(5)
Fe1 0.0441(8) 0.0373(7) 0.0637(8) 0.0028(6) 0.0188(6) 0.0004(6)
Fe3 0.0461(8) 0.0644(9) 0.0666(9) -0.0006(7) 0.0221(7) -0.0045(7)
S1 0.0409(13) 0.0484(14) 0.0833(18) 0.0072(12) 0.0204(12) 0.0009(11)
S2 0.0436(13) 0.0406(13) 0.0775(16) 0.0106(11) 0.0196(11) 0.0012(10)
S3 0.0431(14) 0.0556(15) 0.0789(17) 0.0096(13) 0.0097(12) 0.0001(12)
S4 0.0516(14) 0.0374(12) 0.0839(17) 0.0068(11) 0.0327(13) 0.0060(11)
S5 0.0422(14) 0.0455(14) 0.108(2) 0.0196(13) 0.0251(13) 0.0030(11)
S6 0.0393(13) 0.0441(13) 0.0859(17) 0.0081(12) 0.0232(12) -0.0007(11)
S7 0.0541(16) 0.0459(15) 0.124(2) 0.0128(14) 0.0474(16) 0.0081(12)
S8 0.0435(14) 0.0614(16) 0.0831(18) 0.0123(13) 0.0146(12) -0.0009(12)
C1 0.045(5) 0.037(5) 0.057(5) -0.003(4) 0.014(4) -0.007(4)
C2 0.039(5) 0.041(5) 0.061(6) -0.007(4) 0.017(4) -0.003(4)
C3 0.048(6) 0.029(5) 0.079(6) 0.009(4) 0.020(5) 0.001(4)
C4 0.050(6) 0.040(5) 0.067(6) 0.004(4) 0.022(5) -0.002(4)
C5 0.035(5) 0.044(5) 0.095(7) 0.012(5) 0.033(5) 0.005(4)
C6 0.054(6) 0.037(5) 0.069(6) 0.002(4) 0.022(5) -0.004(4)
C7 0.045(6) 0.051(6) 0.074(6) 0.007(5) 0.026(5) 0.005(5)
C8 0.051(6) 0.048(6) 0.088(7) 0.018(5) 0.031(5) 0.008(5)
C11 0.055(6) 0.033(5) 0.062(6) -0.006(4) 0.023(4) -0.007(4)
C12 0.052(6) 0.054(6) 0.063(6) 0.003(5) 0.015(5) -0.007(5)
C13 0.057(6) 0.061(7) 0.075(7) -0.011(6) 0.020(5) -0.017(6)
C14 0.054(6) 0.046(6) 0.098(8) 0.005(6) 0.021(6) -0.011(5)
C15 0.063(7) 0.036(5) 0.085(7) 0.005(5) 0.032(5) 0.005(5)
C16 0.066(7) 0.052(6) 0.085(8) -0.013(6) 0.018(6) -0.004(6)
C17 0.124(11) 0.042(6) 0.084(8) -0.003(5) 0.034(8) 0.022(7)
C18 0.051(7) 0.108(11) 0.121(11) -0.034(9) 0.035(7) 0.015(7)
C19 0.080(9) 0.072(8) 0.087(8) -0.011(6) 0.043(7) -0.008(7)
C20 0.076(8) 0.066(7) 0.060(6) -0.003(5) 0.004(5) 0.000(6)
C21 0.045(6) 0.044(5) 0.061(6) 0.001(4) 0.014(4) -0.001(4)
C22 0.054(6) 0.056(6) 0.052(5) 0.002(4) 0.013(4) -0.006(5)
C23 0.044(6) 0.062(7) 0.074(7) -0.003(5) 0.011(5) -0.007(5)
C24 0.053(7) 0.067(7) 0.108(9) 0.003(6) 0.024(6) -0.013(6)
C25 0.052(6) 0.047(6) 0.075(6) 0.002(5) 0.015(5) -0.001(5)
C26 0.22(2) 0.066(10) 0.155(17) -0.021(10) 0.120(18) 0.015(14)
C27 0.076(9) 0.135(14) 0.096(10) -0.005(9) 0.039(8) 0.026(10)
C28 0.083(10) 0.132(14) 0.097(10) 0.001(9) 0.051(8) -0.004(10)
C29 0.092(12) 0.165(17) 0.072(9) -0.019(10) 0.018(8) 0.008(11)
C30 0.110(14) 0.17(2) 0.150(17) -0.090(16) 0.077(13) -0.066(15)
N 0.048(5) 0.048(5) 0.070(5) -0.009(4) 0.018(4) 0.003(4)
C31 0.051(6) 0.041(5) 0.103(8) -0.017(5) 0.011(5) 0.003(5)
C32 0.083(8) 0.046(6) 0.098(9) 0.005(5) 0.032(7) -0.008(6)
C33 0.057(7) 0.050(7) 0.134(11) -0.004(7) 0.024(7) -0.001(5)
C34 0.103(11) 0.070(9) 0.152(13) 0.008(8) 0.054(9) -0.032(8)
C35 0.066(7) 0.041(5) 0.077(7) -0.005(5) 0.034(5) 0.014(5)
C36 0.065(7) 0.041(6) 0.119(9) -0.005(6) 0.034(7) 0.004(5)
C37 0.079(9) 0.081(9) 0.097(9) 0.005(7) 0.035(7) 0.021(7)
C38 0.078(8) 0.077(8) 0.092(8) 0.014(6) 0.041(7) 0.015(7)
C39 0.071(7) 0.071(7) 0.078(7) -0.011(6) 0.024(6) 0.020(6)
C40 0.089(9) 0.078(8) 0.089(8) 0.015(6) 0.041(7) 0.025(7)
C41 0.104(10) 0.109(11) 0.083(8) 0.026(7) 0.042(7) 0.058(9)
C42 0.153(16) 0.142(16) 0.149(15) 0.051(12) 0.093(13) 0.044(13)
C43 0.072(7) 0.046(6) 0.071(7) -0.007(5) 0.026(5) -0.007(5)
C44 0.060(6) 0.044(5) 0.081(7) -0.012(5) 0.012(5) 0.002(5)
C45 0.072(7) 0.055(6) 0.084(8) 0.009(5) 0.023(6) 0.004(6)
C46 0.068(8) 0.092(10) 0.114(10) 0.013(8) 0.020(7) 0.020(7)
O 0.18(3) 0.048(14) 0.56(7) -0.01(2) 0.11(4) -0.012(16)
C50 0.17(3) 0.22(3) 0.26(4) 0.18(3) 0.13(3) 0.11(3)
C51 0.59(9) 0.57(8) 0.71(9) 0.55(8) 0.52(8) 0.46(7)

loop_
_atom_type_symbol
_atom_type_description
_atom_type_scat_dispersion_real
_atom_type_scat_dispersion_imag
_atom_type_scat_source
C C 0.0033 0.0016 'International Tables Vol C Tables 4.2.6.8 and 6.1.1.4'
Ni Ni 0.3393 1.1124 'International Tables Vol C Tables 4.2.6.8 and 6.1.1.4'
Fe Fe 0.3463 0.8444 'International Tables Vol C Tables 4.2.6.8 and 6.1.1.4'
S S 0.1246 0.1234 'International Tables Vol C Tables 4.2.6.8 and 6.1.1.4'
O O 0.0106 0.0060 'International Tables Vol C Tables 4.2.6.8 and 6.1.1.4'
N N 0.0061 0.0033 'International Tables Vol C Tables 4.2.6.8 and 6.1.1.4'
H H 0.0000 0.0000 'International Tables Vol C Tables 4.2.6.8 and 6.1.1.4'

loop_
_geom_angle_atom_site_label_1
_geom_angle_atom_site_label_2
_geom_angle_atom_site_label_3
_geom_angle
_geom_angle_site_symmetry_1
_geom_angle_site_symmetry_3
_geom_angle_publ_flag
S1 Ni S5 88.31(10) . . ?
S1 Ni S2 91.44(10) . . ?
S5 Ni S2 174.63(13) . . ?
S1 Ni S6 178.01(12) . . ?
S5 Ni S6 91.45(10) . . ?
S2 Ni S6 88.98(10) . . ?
C11 Fe1 C18 154.9(5) . . ?
C11 Fe1 C15 41.3(4) . . ?
C18 Fe1 C15 163.1(5) . . ?
C11 Fe1 C17 118.8(4) . . ?
C18 Fe1 C17 42.0(5) . . ?
C15 Fe1 C17 152.4(5) . . ?
C11 Fe1 C20 126.9(4) . . ?
C18 Fe1 C20 66.6(5) . . ?
C15 Fe1 C20 107.7(5) . . ?
C17 Fe1 C20 66.6(5) . . ?
C11 Fe1 C19 163.2(5) . . ?
C18 Fe1 C19 39.8(5) . . ?
C15 Fe1 C19 125.9(5) . . ?
C17 Fe1 C19 67.7(5) . . ?
C20 Fe1 C19 38.8(5) . . ?
C11 Fe1 C13 67.9(4) . . ?
C18 Fe1 C13 110.1(5) . . ?
C15 Fe1 C13 67.3(4) . . ?
C17 Fe1 C13 130.2(5) . . ?
C20 Fe1 C13 153.2(4) . . ?
C19 Fe1 C13 121.2(5) . . ?
C11 Fe1 C12 41.1(4) . . ?
C18 Fe1 C12 120.6(5) . . ?
C15 Fe1 C12 69.1(4) . . ?
C17 Fe1 C12 109.0(4) . . ?
C20 Fe1 C12 164.9(4) . . ?
C19 Fe1 C12 154.8(5) . . ?
C13 Fe1 C12 40.5(4) . . ?
C11 Fe1 C16 107.7(4) . . ?
C18 Fe1 C16 68.6(5) . . ?
C15 Fe1 C16 117.8(4) . . ?
C17 Fe1 C16 40.5(5) . . ?
C20 Fe1 C16 38.9(4) . . ?
C19 Fe1 C16 66.4(5) . . ?
C13 Fe1 C16 167.3(5) . . ?
C12 Fe1 C16 128.4(4) . . ?
C11 Fe1 C14 68.0(4) . . ?
C18 Fe1 C14 127.3(5) . . ?
C15 Fe1 C14 40.2(4) . . ?
C17 Fe1 C14 166.6(5) . . ?
C20 Fe1 C14 119.9(5) . . ?
C19 Fe1 C14 109.2(5) . . ?
C13 Fe1 C14 39.2(4) . . ?
C12 Fe1 C14 67.8(4) . . ?
C16 Fe1 C14 151.7(5) . . ?
C26 Fe3 C30 40.2(8) . . ?
C26 Fe3 C27 39.7(7) . . ?
C30 Fe3 C27 67.5(7) . . ?
C26 Fe3 C25 156.7(9) . . ?
C30 Fe3 C25 121.1(8) . . ?
C27 Fe3 C25 161.6(6) . . ?
C26 Fe3 C28 65.7(7) . . ?
C30 Fe3 C28 66.5(7) . . ?
C27 Fe3 C28 39.1(6) . . ?
C25 Fe3 C28 126.0(6) . . ?
C26 Fe3 C29 67.6(8) . . ?
C30 Fe3 C29 41.0(8) . . ?
C27 Fe3 C29 67.2(6) . . ?
C25 Fe3 C29 107.6(6) . . ?
C28 Fe3 C29 39.2(6) . . ?
C26 Fe3 C24 161.5(10) . . ?
C30 Fe3 C24 155.6(10) . . ?
C27 Fe3 C24 124.5(6) . . ?
C25 Fe3 C24 41.2(4) . . ?
C28 Fe3 C24 108.2(6) . . ?
C29 Fe3 C24 119.6(7) . . ?
C26 Fe3 C22 110.1(7) . . ?
C30 Fe3 C22 127.6(8) . . ?
C27 Fe3 C22 121.3(5) . . ?
C25 Fe3 C22 68.2(4) . . ?
C28 Fe3 C22 154.9(6) . . ?
C29 Fe3 C22 164.9(6) . . ?
C24 Fe3 C22 67.5(4) . . ?
C26 Fe3 C23 126.2(9) . . ?
C30 Fe3 C23 163.8(10) . . ?
C27 Fe3 C23 107.5(6) . . ?
C25 Fe3 C23 68.6(4) . . ?
C28 Fe3 C23 120.1(5) . . ?
C29 Fe3 C23 153.1(7) . . ?
C24 Fe3 C23 40.0(4) . . ?
C22 Fe3 C23 40.5(4) . . ?
C26 Fe3 C21 122.9(6) . . ?
C30 Fe3 C21 109.8(5) . . ?
C27 Fe3 C21 156.4(6) . . ?
C25 Fe3 C21 40.5(4) . . ?
C28 Fe3 C21 163.3(6) . . ?
C29 Fe3 C21 127.2(6) . . ?
C24 Fe3 C21 68.1(4) . . ?
C22 Fe3 C21 40.4(4) . . ?
C23 Fe3 C21 68.2(4) . . ?
C1 S1 Ni 104.1(3) . . ?
C2 S2 Ni 104.0(3) . . ?
C3 S3 C1 103.2(4) . . ?
C2 S4 C4 102.6(4) . . ?
C5 S5 Ni 104.5(3) . . ?
C6 S6 Ni 104.0(3) . . ?
C5 S7 C7 103.0(4) . . ?
C8 S8 C6 101.8(5) . . ?
C2 C1 S1 120.3(7) . . ?
C2 C1 S3 123.6(7) . . ?
S1 C1 S3 116.1(5) . . ?
C1 C2 S2 119.2(6) . . ?
C1 C2 S4 124.1(7) . . ?
S2 C2 S4 116.6(5) . . ?
C4 C3 S3 125.2(7) . . ?
C3 C4 C11 122.2(8) . . ?
C3 C4 S4 122.6(7) . . ?
C11 C4 S4 115.1(7) . . ?
C6 C5 S5 119.6(7) . . ?
C6 C5 S7 123.2(7) . . ?
S5 C5 S7 117.2(5) . . ?
C5 C6 S6 120.1(7) . . ?
C5 C6 S8 122.7(7) . . ?
S6 C6 S8 117.2(6) . . ?
C8 C7 C21 123.4(9) . . ?
C8 C7 S7 120.8(8) . . ?
C21 C7 S7 115.8(7) . . ?
C7 C8 S8 126.3(8) . . ?
C15 C11 C12 107.8(8) . . ?
C15 C11 C4 126.0(9) . . ?
C12 C11 C4 126.1(8) . . ?
C15 C11 Fe1 69.3(5) . . ?
C12 C11 Fe1 70.3(5) . . ?
C4 C11 Fe1 124.7(6) . . ?
C13 C12 C11 105.8(9) . . ?
C13 C12 Fe1 69.6(6) . . ?
C11 C12 Fe1 68.6(5) . . ?
C14 C13 C12 110.2(9) . . ?
C14 C13 Fe1 70.9(6) . . ?
C12 C13 Fe1 69.8(6) . . ?
C13 C14 C15 108.4(9) . . ?
C13 C14 Fe1 69.9(6) . . ?
C15 C14 Fe1 68.5(5) . . ?
C14 C15 C11 107.7(10) . . ?
C14 C15 Fe1 71.3(6) . . ?
C11 C15 Fe1 69.4(5) . . ?
C20 C16 C17 107.0(10) . . ?
C20 C16 Fe1 69.9(6) . . ?
C17 C16 Fe1 68.7(6) . . ?
C16 C17 C18 106.8(11) . . ?
C16 C17 Fe1 70.9(6) . . ?
C18 C17 Fe1 68.9(6) . . ?
C19 C18 C17 106.1(11) . . ?
C19 C18 Fe1 70.8(7) . . ?
C17 C18 Fe1 69.1(6) . . ?
C20 C19 C18 108.9(11) . . ?
C20 C19 Fe1 70.5(6) . . ?
C18 C19 Fe1 69.4(7) . . ?
C19 C20 C16 111.2(11) . . ?
C19 C20 Fe1 70.7(6) . . ?
C16 C20 Fe1 71.2(6) . . ?
C22 C21 C25 107.9(8) . . ?
C22 C21 C7 127.0(8) . . ?
C25 C21 C7 125.1(9) . . ?
C22 C21 Fe3 69.5(5) . . ?
C25 C21 Fe3 69.0(5) . . ?
C7 C21 Fe3 124.9(6) . . ?
C21 C22 C23 108.7(9) . . ?
C21 C22 Fe3 70.1(5) . . ?
C23 C22 Fe3 70.0(5) . . ?
C24 C23 C22 107.5(9) . . ?
C24 C23 Fe3 69.7(7) . . ?
C22 C23 Fe3 69.5(5) . . ?
C23 C24 C25 108.8(10) . . ?
C23 C24 Fe3 70.4(7) . . ?
C25 C24 Fe3 69.1(6) . . ?
C21 C25 C24 107.2(9) . . ?
C21 C25 Fe3 70.4(5) . . ?
C24 C25 Fe3 69.7(6) . . ?
C27 C26 C30 109.2(18) . . ?
C27 C26 Fe3 70.7(8) . . ?
C30 C26 Fe3 70.2(10) . . ?
C28 C27 C26 107.0(17) . . ?
C28 C27 Fe3 70.9(8) . . ?
C26 C27 Fe3 69.6(8) . . ?
C27 C28 C29 111.2(16) . . ?
C27 C28 Fe3 70.1(8) . . ?
C29 C28 Fe3 70.6(7) . . ?
C28 C29 C30 105.8(17) . . ?
C28 C29 Fe3 70.2(8) . . ?
C30 C29 Fe3 68.8(9) . . ?
C29 C30 C26 106.8(16) . . ?
C29 C30 Fe3 70.2(10) . . ?
C26 C30 Fe3 69.5(9) . . ?
C39 N C43 110.7(8) . . ?
C39 N C31 107.2(8) . . ?
C43 N C31 110.1(8) . . ?
C39 N C35 111.4(8) . . ?
C43 N C35 106.8(7) . . ?
C31 N C35 110.6(7) . . ?
C32 C31 N 115.7(8) . . ?
C33 C32 C31 110.9(10) . . ?
C34 C33 C32 114.4(11) . . ?
C36 C35 N 114.2(8) . . ?
C35 C36 C37 110.3(9) . . ?
C38 C37 C36 110.7(11) . . ?
N C39 C40 116.1(9) . . ?
C41 C40 C39 112.5(12) . . ?
C40 C41 C42 112.3(14) . . ?
C44 C43 N 116.1(8) . . ?
C43 C44 C45 110.8(8) . . ?
C46 C45 C44 111.4(9) . . ?
C51 C50 C51 180.000(4) . 3 ?

loop_
_geom_bond_atom_site_label_1
_geom_bond_atom_site_label_2
_geom_bond_distance
_geom_bond_site_symmetry_2
_geom_bond_publ_flag
Ni S1 2.147(3) . ?
Ni S5 2.147(3) . ?
Ni S2 2.155(2) . ?
Ni S6 2.156(3) . ?
Fe1 C11 2.030(9) . ?
Fe1 C18 2.031(11) . ?
Fe1 C15 2.028(9) . ?
Fe1 C17 2.033(10) . ?
Fe1 C20 2.046(10) . ?
Fe1 C19 2.049(11) . ?
Fe1 C13 2.050(10) . ?
Fe1 C12 2.053(10) . ?
Fe1 C16 2.062(11) . ?
Fe1 C14 2.064(10) . ?
Fe3 C26 2.000(14) . ?
Fe3 C30 2.010(16) . ?
Fe3 C27 2.015(12) . ?
Fe3 C25 2.022(10) . ?
Fe3 C28 2.025(12) . ?
Fe3 C29 2.029(13) . ?
Fe3 C24 2.031(12) . ?
Fe3 C22 2.033(9) . ?
Fe3 C23 2.040(10) . ?
Fe3 C21 2.040(9) . ?
S1 C1 1.722(9) . ?
S2 C2 1.729(9) . ?
S3 C3 1.750(9) . ?
S3 C1 1.753(9) . ?
S4 C2 1.749(9) . ?
S4 C4 1.777(9) . ?
S5 C5 1.721(10) . ?
S6 C6 1.724(9) . ?
S7 C5 1.753(8) . ?
S7 C7 1.773(10) . ?
S8 C8 1.744(10) . ?
S8 C6 1.765(9) . ?
C1 C2 1.367(12) . ?
C3 C4 1.352(12) . ?
C4 C11 1.475(12) . ?
C5 C6 1.367(13) . ?
C7 C8 1.337(13) . ?
C7 C21 1.472(13) . ?
C11 C15 1.430(13) . ?
C11 C12 1.433(13) . ?
C12 C13 1.421(13) . ?
C13 C14 1.379(15) . ?
C14 C15 1.405(14) . ?
C16 C20 1.368(15) . ?
C16 C17 1.417(16) . ?
C17 C18 1.457(17) . ?
C18 C19 1.390(18) . ?
C19 C20 1.361(16) . ?
C21 C22 1.405(13) . ?
C21 C25 1.407(13) . ?
C22 C23 1.410(13) . ?
C23 C24 1.391(16) . ?
C24 C25 1.425(14) . ?
C26 C27 1.36(2) . ?
C26 C30 1.38(3) . ?
C27 C28 1.35(2) . ?
C28 C29 1.36(2) . ?
C29 C30 1.41(3) . ?
N C39 1.497(13) . ?
N C43 1.509(13) . ?
N C31 1.532(12) . ?
N C35 1.539(11) . ?
C31 C32 1.524(15) . ?
C32 C33 1.516(14) . ?
C33 C34 1.484(17) . ?
C35 C36 1.526(15) . ?
C36 C37 1.531(14) . ?
C37 C38 1.513(16) . ?
C39 C40 1.529(16) . ?
C40 C41 1.484(16) . ?
C41 C42 1.52(2) . ?
C43 C44 1.509(13) . ?
C44 C45 1.543(15) . ?
C45 C46 1.531(15) . ?
C50 C51 1.86(4) . ?
C50 C51 1.86(4) 3 ?
